data_7134139
loop_
_publ_author_name
'Gremillion, Alexander J.'
'Kumar, Hemant'
'Del Rosal, Iker'
'Kelley, Steven P.'
'Maron, Laurent'
'Gessner, Viktoria H.'
'Walensky, Justin R.'

_publ_section_title
;
 Cerium(III) yldiide complexes with divergent CO reactivity.
;
_journal_issue 4
_journal_name_full 'Chemical communications (Cambridge, England)'
_journal_page_first 752
_journal_page_last 755
_journal_paper_doi 10.1039/d4cc04562a
_journal_volume 61
_journal_year 2024
_chemical_formula_moiety 'C51 H55 Ce P2 S, C4 H10 O'
_chemical_formula_sum 'C55 H65 Ce O P2 S'
_chemical_formula_weight 976.19
_chemical_properties_physical Air-sensitive,Moisture-sensitive,radioactive
_space_group_crystal_system monoclinic
_space_group_IT_number 14
_space_group_name_Hall '-P 2ybc'
_space_group_name_H-M_alt 'P 1 21/c 1'
_atom_sites_solution_hydrogens geom
_atom_sites_solution_primary heavy
_atom_sites_solution_secondary difmap
_audit_creation_date 2024-10-29
_audit_creation_method
;
Olex2 1.2
(compiled 2018.05.29 svn.r3508 for OlexSys, GUI svn.r5506)
;
_audit_update_record
;
2024-10-29 deposited with the CCDC.	2024-12-12 downloaded from the CCDC.
;
_cell_angle_alpha 90
_cell_angle_beta 97.2684(10)
_cell_angle_gamma 90
_cell_formula_units_Z 4
_cell_length_a 18.6645(5)
_cell_length_b 13.3611(4)
_cell_length_c 19.5603(6)
_cell_measurement_reflns_used 9857
_cell_measurement_temperature 173.0
_cell_measurement_theta_max 29.51
_cell_measurement_theta_min 2.77
_cell_volume 4838.7(2)
_computing_cell_refinement 'Bruker Apex4 V.2022.1-1/SAINT V8.40B'
_computing_data_collection 'Bruker Apex4 V.2022.1-1'
_computing_data_reduction 'Bruker Apex4 V.2022.1-1/SAINT V8.40B'
_computing_molecular_graphics 'Olex2 (Dolomanov et al., 2009)'
_computing_publication_material 'Olex2 (Dolomanov et al., 2009)'
_computing_structure_refinement 'ShelXL (Sheldrick, 2015)'
_computing_structure_solution 'ShelXS (Sheldrick, 2008)'
_diffrn_ambient_temperature 173.0
_diffrn_measured_fraction_theta_full 0.997
_diffrn_measured_fraction_theta_max 0.998
_diffrn_measurement_device_type 'Bruker Photon II CMOS area detector'
_diffrn_measurement_method 'shutterless omega and phi scans'
_diffrn_radiation_monochromator 'mirror optics'
_diffrn_radiation_type MoK\a
_diffrn_radiation_wavelength 0.71073
_diffrn_reflns_av_R_equivalents 0.0414
_diffrn_reflns_av_unetI/netI 0.0256
_diffrn_reflns_Laue_measured_fraction_full 0.997
_diffrn_reflns_Laue_measured_fraction_max 0.998
_diffrn_reflns_limit_h_max 25
_diffrn_reflns_limit_h_min -25
_diffrn_reflns_limit_k_max 18
_diffrn_reflns_limit_k_min -18
_diffrn_reflns_limit_l_max 25
_diffrn_reflns_limit_l_min -27
_diffrn_reflns_number 126997
_diffrn_reflns_point_group_measured_fraction_full 0.997
_diffrn_reflns_point_group_measured_fraction_max 0.998
_diffrn_reflns_theta_full 25.242
_diffrn_reflns_theta_max 29.571
_diffrn_reflns_theta_min 2.595
_diffrn_source 'Incoatec IMuS microfocus Mo tube'
_diffrn_standards_number 0
_exptl_absorpt_coefficient_mu 1.088
_exptl_absorpt_correction_T_max 0.7459
_exptl_absorpt_correction_T_min 0.6987
_exptl_absorpt_correction_type multi-scan
_exptl_absorpt_process_details 'Bruker AXScale'
_exptl_crystal_colour 'dark red'
_exptl_crystal_colour_modifier dark
_exptl_crystal_colour_primary red
_exptl_crystal_density_diffrn 1.340
_exptl_crystal_description 'triangular prism'
_exptl_crystal_F_000 2028
_exptl_crystal_recrystallization_method 'Re-crystallisation from solvent: diethyl ether, THF, pentane'
_exptl_crystal_size_max 0.17
_exptl_crystal_size_mid 0.11
_exptl_crystal_size_min 0.1
_refine_diff_density_max 1.746
_refine_diff_density_min -0.637
_refine_diff_density_rms 0.092
_refine_ls_extinction_method none
_refine_ls_goodness_of_fit_ref 1.145
_refine_ls_hydrogen_treatment constr
_refine_ls_matrix_type full
_refine_ls_number_parameters 551
_refine_ls_number_reflns 13528
_refine_ls_number_restraints 0
_refine_ls_restrained_S_all 1.145
_refine_ls_R_factor_all 0.0510
_refine_ls_R_factor_gt 0.0339
_refine_ls_shift/su_max 0.002
_refine_ls_shift/su_mean 0.000
_refine_ls_structure_factor_coef Fsqd
_refine_ls_weighting_details 'w=1/[\s^2^(Fo^2^)+9.0776P] where P=(Fo^2^+2Fc^2^)/3'
_refine_ls_weighting_scheme calc
_refine_ls_wR_factor_gt 0.0617
_refine_ls_wR_factor_ref 0.0724
_reflns_Friedel_coverage 0.000
_reflns_number_gt 11103
_reflns_number_total 13528
_reflns_threshold_expression 'I > 2\s(I)'
_cod_data_source_file d4cc04562a3.cif
_cod_data_source_block s1
_cod_database_code 7134139
_shelx_shelxl_version_number 2019/3
_shelx_space_group_comment
;
The symmetry employed for this shelxl refinement is uniquely defined
by the following loop, which should always be used as a source of
symmetry information in preference to the above space-group names.
They are only intended as comments.
;
_shelx_estimated_absorpt_t_max 0.899
_shelx_estimated_absorpt_t_min 0.837
_olex2_refinement_description
;
1. Fixed Uiso
 At 1.2 times of:
  All C(H) groups, All C(H,H) groups
 At 1.5 times of:
  All C(H,H,H) groups
2.a Secondary CH2 refined with riding coordinates:
 C2S(H2SA,H2SB), C3S(H3SA,H3SB)
2.b Aromatic/amide H refined with riding coordinates:
 C23(H23), C24(H24), C25(H25), C26(H26), C27(H27), C29(H29), C30(H30),
 C31(H31), C32(H32), C33(H33), C35(H35), C36(H36), C37(H37), C38(H38), C39(H39),
  C41(H41), C42(H42), C43(H43), C44(H44), C45(H45), C47(H47), C48(H48),
 C49(H49), C50(H50), C51(H51)
2.c Idealised Me refined with riding coordinates:
 C1S(H1SA,H1SB,H1SC), C4S(H4SA,H4SB,H4SC)
2.d Idealised Me refined as rotating group:
 C6(H6A,H6B,H6C), C7(H7A,H7B,H7C), C8(H8A,H8B,H8C), C9(H9A,H9B,H9C), C10(H10A,
 H10B,H10C), C16(H16A,H16B,H16C), C17(H17A,H17B,H17C), C18(H18A,H18B,H18C),
 C19(H19A,H19B,H19C), C20(H20A,H20B,H20C)
;
_olex2_submission_special_instructions 'No special instructions were received'

loop_
_space_group_symop_operation_xyz
'x, y, z'
'-x, y+1/2, -z+1/2'
'-x, -y, -z'
'x, -y-1/2, z-1/2'

loop_
_atom_site_label
_atom_site_type_symbol
_atom_site_fract_x
_atom_site_fract_y
_atom_site_fract_z
_atom_site_U_iso_or_equiv
_atom_site_adp_type
_atom_site_occupancy
_atom_site_site_symmetry_order
_atom_site_calc_flag
_atom_site_refinement_flags_posn
_atom_site_refinement_flags_adp
_atom_site_refinement_flags_occupancy
_atom_site_disorder_assembly
_atom_site_disorder_group
Ce1 Ce 0.26680(2) 0.81939(2) 0.77411(2) 0.01990(4) Uani 1 1 d . . . . .
S1 S 0.22369(3) 0.84648(4) 0.90903(3) 0.02540(12) Uani 1 1 d . . . . .
P1 P 0.22979(3) 0.99425(4) 0.88677(3) 0.02075(12) Uani 1 1 d . . . . .
P2 P 0.29664(3) 1.11127(4) 0.77727(3) 0.02031(11) Uani 1 1 d . . . . .
C1 C 0.40066(13) 0.77798(18) 0.85341(13) 0.0266(5) Uani 1 1 d . . . . .
C2 C 0.41804(12) 0.79742(18) 0.78643(13) 0.0267(5) Uani 1 1 d . . . . .
C3 C 0.39103(13) 0.71665(18) 0.74343(14) 0.0277(5) Uani 1 1 d . . . . .
C4 C 0.35867(13) 0.64675(18) 0.78439(14) 0.0288(5) Uani 1 1 d . . . . .
C5 C 0.36358(13) 0.68556(19) 0.85221(13) 0.0279(5) Uani 1 1 d . . . . .
C6 C 0.42507(15) 0.8388(2) 0.91647(14) 0.0378(6) Uani 1 1 d . . . . .
H6A H 0.402379 0.904992 0.912021 0.057 Uiso 1 1 calc GR . . . .
H6B H 0.477702 0.846239 0.921440 0.057 Uiso 1 1 calc GR . . . .
H6C H 0.411074 0.804832 0.957175 0.057 Uiso 1 1 calc GR . . . .
C7 C 0.46567(14) 0.8813(2) 0.76738(15) 0.0345(6) Uani 1 1 d . . . . .
H7A H 0.454658 0.895793 0.718052 0.052 Uiso 1 1 calc GR . . . .
H7B H 0.516438 0.861549 0.777732 0.052 Uiso 1 1 calc GR . . . .
H7C H 0.456879 0.941285 0.793975 0.052 Uiso 1 1 calc GR . . . .
C8 C 0.40330(17) 0.7028(2) 0.66964(15) 0.0416(7) Uani 1 1 d . . . . .
H8A H 0.359528 0.675432 0.643287 0.062 Uiso 1 1 calc GR . . . .
H8B H 0.443590 0.656387 0.667348 0.062 Uiso 1 1 calc GR . . . .
H8C H 0.414802 0.767517 0.650124 0.062 Uiso 1 1 calc GR . . . .
C9 C 0.33961(17) 0.5405(2) 0.76473(17) 0.0412(7) Uani 1 1 d . . . . .
H9A H 0.296144 0.520798 0.784699 0.062 Uiso 1 1 calc GR . . . .
H9B H 0.379723 0.496406 0.782234 0.062 Uiso 1 1 calc GR . . . .
H9C H 0.330522 0.535029 0.714416 0.062 Uiso 1 1 calc GR . . . .
C10 C 0.34156(17) 0.6321(2) 0.91404(15) 0.0412(7) Uani 1 1 d . . . . .
H10A H 0.327343 0.681380 0.946934 0.062 Uiso 1 1 calc GR . . . .
H10B H 0.382295 0.592555 0.936047 0.062 Uiso 1 1 calc GR . . . .
H10C H 0.300708 0.587731 0.899378 0.062 Uiso 1 1 calc GR . . . .
C11 C 0.13689(13) 0.85458(19) 0.68389(13) 0.0287(5) Uani 1 1 d . . . . .
C12 C 0.17763(14) 0.7909(2) 0.64544(14) 0.0317(6) Uani 1 1 d . . . . .
C13 C 0.18236(13) 0.69544(19) 0.67763(14) 0.0295(5) Uani 1 1 d . . . . .
C14 C 0.14593(13) 0.70100(19) 0.73693(14) 0.0287(5) Uani 1 1 d . . . . .
C15 C 0.11667(12) 0.79886(19) 0.74009(13) 0.0273(5) Uani 1 1 d . . . . .
C16 C 0.11156(16) 0.9584(2) 0.66326(15) 0.0381(6) Uani 1 1 d . . . . .
H16A H 0.145161 1.007593 0.686489 0.057 Uiso 1 1 calc GR . . . .
H16B H 0.063283 0.969210 0.676598 0.057 Uiso 1 1 calc GR . . . .
H16C H 0.109713 0.965937 0.613229 0.057 Uiso 1 1 calc GR . . . .
C17 C 0.20076(17) 0.8123(2) 0.57639(14) 0.0427(7) Uani 1 1 d . . . . .
H17A H 0.197936 0.884496 0.567509 0.064 Uiso 1 1 calc GR . . . .
H17B H 0.168899 0.776991 0.540642 0.064 Uiso 1 1 calc GR . . . .
H17C H 0.250591 0.789554 0.575823 0.064 Uiso 1 1 calc GR . . . .
C18 C 0.20514(17) 0.6024(2) 0.64313(17) 0.0435(7) Uani 1 1 d . . . . .
H18A H 0.252252 0.613507 0.627283 0.065 Uiso 1 1 calc GR . . . .
H18B H 0.169330 0.586263 0.603596 0.065 Uiso 1 1 calc GR . . . .
H18C H 0.208694 0.546719 0.675994 0.065 Uiso 1 1 calc GR . . . .
C19 C 0.13657(16) 0.6167(2) 0.78615(16) 0.0402(7) Uani 1 1 d . . . . .
H19A H 0.177070 0.569847 0.786741 0.060 Uiso 1 1 calc GR . . . .
H19B H 0.091218 0.581487 0.771179 0.060 Uiso 1 1 calc GR . . . .
H19C H 0.135342 0.643767 0.832538 0.060 Uiso 1 1 calc GR . . . .
C20 C 0.06473(14) 0.8314(2) 0.78865(15) 0.0355(6) Uani 1 1 d . . . . .
H20A H 0.085726 0.817678 0.836214 0.053 Uiso 1 1 calc GR . . . .
H20B H 0.019327 0.794363 0.778298 0.053 Uiso 1 1 calc GR . . . .
H20C H 0.055322 0.903257 0.783063 0.053 Uiso 1 1 calc GR . . . .
C21 C 0.26382(12) 1.00805(16) 0.81071(11) 0.0208(4) Uani 1 1 d . . . . .
C22 C 0.14005(13) 1.04724(19) 0.88904(14) 0.0284(5) Uani 1 1 d . . . . .
C23 C 0.10885(16) 1.0474(2) 0.94993(17) 0.0431(7) Uani 1 1 d . . . . .
H23 H 0.134260 1.020085 0.990831 0.052 Uiso 1 1 calc R . . . .
C24 C 0.04031(19) 1.0878(3) 0.9507(2) 0.0574(10) Uani 1 1 d . . . . .
H24 H 0.018828 1.087538 0.992249 0.069 Uiso 1 1 calc R . . . .
C25 C 0.00319(17) 1.1285(3) 0.8915(2) 0.0585(10) Uani 1 1 d . . . . .
H25 H -0.043499 1.156359 0.892478 0.070 Uiso 1 1 calc R . . . .
C26 C 0.03384(17) 1.1284(2) 0.8317(2) 0.0516(9) Uani 1 1 d . . . . .
H26 H 0.008389 1.156486 0.791077 0.062 Uiso 1 1 calc R . . . .
C27 C 0.10209(15) 1.0875(2) 0.83000(16) 0.0366(6) Uani 1 1 d . . . . .
H27 H 0.122820 1.087226 0.788071 0.044 Uiso 1 1 calc R . . . .
C28 C 0.27932(13) 1.05509(18) 0.96259(12) 0.0240(5) Uani 1 1 d . . . . .
C29 C 0.32357(14) 1.0016(2) 1.01235(13) 0.0290(5) Uani 1 1 d . . . . .
H29 H 0.326668 0.930863 1.008788 0.035 Uiso 1 1 calc R . . . .
C30 C 0.36341(16) 1.0510(2) 1.06741(14) 0.0358(6) Uani 1 1 d . . . . .
H30 H 0.393642 1.013752 1.100940 0.043 Uiso 1 1 calc R . . . .
C31 C 0.35918(16) 1.1534(2) 1.07344(14) 0.0371(6) Uani 1 1 d . . . . .
H31 H 0.386710 1.186807 1.110811 0.045 Uiso 1 1 calc R . . . .
C32 C 0.31475(15) 1.2075(2) 1.02494(14) 0.0335(6) Uani 1 1 d . . . . .
H32 H 0.311605 1.278180 1.029168 0.040 Uiso 1 1 calc R . . . .
C33 C 0.27473(14) 1.15903(19) 0.97009(13) 0.0287(5) Uani 1 1 d . . . . .
H33 H 0.243910 1.196720 0.937303 0.034 Uiso 1 1 calc R . . . .
C34 C 0.34675(13) 1.07724(17) 0.70649(12) 0.0230(5) Uani 1 1 d . . . . .
C35 C 0.41171(13) 1.12423(19) 0.69786(13) 0.0274(5) Uani 1 1 d . . . . .
H35 H 0.430959 1.173622 0.729989 0.033 Uiso 1 1 calc R . . . .
C36 C 0.44856(14) 1.0996(2) 0.64281(14) 0.0329(6) Uani 1 1 d . . . . .
H36 H 0.493099 1.131425 0.637764 0.039 Uiso 1 1 calc R . . . .
C37 C 0.42045(15) 1.0289(2) 0.59547(14) 0.0356(6) Uani 1 1 d . . . . .
H37 H 0.445449 1.012504 0.557578 0.043 Uiso 1 1 calc R . . . .
C38 C 0.35554(15) 0.9815(2) 0.60309(14) 0.0352(6) Uani 1 1 d . . . . .
H38 H 0.336272 0.933079 0.570228 0.042 Uiso 1 1 calc R . . . .
C39 C 0.31860(14) 1.00474(18) 0.65877(12) 0.0266(5) Uani 1 1 d . . . . .
H39 H 0.274659 0.971609 0.664261 0.032 Uiso 1 1 calc R . . . .
C40 C 0.36154(12) 1.18189(17) 0.83569(12) 0.0229(4) Uani 1 1 d . . . . .
C41 C 0.40934(13) 1.12605(19) 0.88103(12) 0.0264(5) Uani 1 1 d . . . . .
H41 H 0.408101 1.055044 0.878637 0.032 Uiso 1 1 calc R . . . .
C42 C 0.45860(14) 1.1727(2) 0.92950(13) 0.0321(6) Uani 1 1 d . . . . .
H42 H 0.491240 1.133795 0.959831 0.038 Uiso 1 1 calc R . . . .
C43 C 0.46041(15) 1.2758(2) 0.93389(15) 0.0372(6) Uani 1 1 d . . . . .
H43 H 0.493178 1.307790 0.968184 0.045 Uiso 1 1 calc R . . . .
C44 C 0.41466(17) 1.3322(2) 0.88849(16) 0.0416(7) Uani 1 1 d . . . . .
H44 H 0.416820 1.403180 0.890780 0.050 Uiso 1 1 calc R . . . .
C45 C 0.36516(16) 1.2858(2) 0.83915(15) 0.0350(6) Uani 1 1 d . . . . .
H45 H 0.333856 1.325214 0.807857 0.042 Uiso 1 1 calc R . . . .
C46 C 0.23374(13) 1.20693(17) 0.73814(12) 0.0241(5) Uani 1 1 d . . . . .
C47 C 0.19508(16) 1.2657(2) 0.77981(15) 0.0349(6) Uani 1 1 d . . . . .
H47 H 0.203718 1.258416 0.828466 0.042 Uiso 1 1 calc R . . . .
C48 C 0.14450(16) 1.3342(2) 0.75136(16) 0.0383(6) Uani 1 1 d . . . . .
H48 H 0.118513 1.373274 0.780517 0.046 Uiso 1 1 calc R . . . .
C49 C 0.13158(16) 1.3463(2) 0.68133(17) 0.0411(7) Uani 1 1 d . . . . .
H49 H 0.097108 1.393971 0.661895 0.049 Uiso 1 1 calc R . . . .
C50 C 0.16886(18) 1.2889(3) 0.63939(17) 0.0522(9) Uani 1 1 d . . . . .
H50 H 0.159745 1.296706 0.590791 0.063 Uiso 1 1 calc R . . . .
C51 C 0.21980(16) 1.2195(2) 0.66753(15) 0.0398(7) Uani 1 1 d . . . . .
H51 H 0.245271 1.180458 0.637974 0.048 Uiso 1 1 calc R . . . .
O1S O 0.08282(15) 1.1082(2) 0.50433(13) 0.0631(7) Uani 1 1 d . . . . .
C1S C -0.0151(3) 1.1474(5) 0.5659(3) 0.1056(19) Uani 1 1 d . . . . .
H1SA H -0.067227 1.135776 0.556490 0.158 Uiso 1 1 calc R . . . .
H1SB H -0.006109 1.210647 0.590917 0.158 Uiso 1 1 calc R . . . .
H1SC H 0.007516 1.092387 0.593979 0.158 Uiso 1 1 calc R . . . .
C2S C 0.0146(3) 1.1523(4) 0.5031(3) 0.0888(15) Uani 1 1 d . . . . .
H2SA H -0.019047 1.119087 0.466909 0.107 Uiso 1 1 calc R . . . .
H2SB H 0.018193 1.223450 0.489894 0.107 Uiso 1 1 calc R . . . .
C3S C 0.1156(3) 1.1203(4) 0.4453(3) 0.0892(16) Uani 1 1 d . . . . .
H3SA H 0.123002 1.192502 0.437386 0.107 Uiso 1 1 calc R . . . .
H3SB H 0.083343 1.093796 0.405298 0.107 Uiso 1 1 calc R . . . .
C4S C 0.1853(2) 1.0685(3) 0.4503(2) 0.0718(12) Uani 1 1 d . . . . .
H4SA H 0.197605 1.055117 0.403906 0.108 Uiso 1 1 calc R . . . .
H4SB H 0.182234 1.005057 0.474939 0.108 Uiso 1 1 calc R . . . .
H4SC H 0.222808 1.110618 0.475413 0.108 Uiso 1 1 calc R . . . .

loop_
_atom_site_aniso_label
_atom_site_aniso_U_11
_atom_site_aniso_U_22
_atom_site_aniso_U_33
_atom_site_aniso_U_23
_atom_site_aniso_U_13
_atom_site_aniso_U_12
Ce1 0.01877(6) 0.01832(6) 0.02213(7) -0.00052(5) 0.00073(4) 0.00059(5)
S1 0.0309(3) 0.0209(3) 0.0252(3) 0.0037(2) 0.0063(2) -0.0009(2)
P1 0.0224(3) 0.0186(3) 0.0212(3) 0.0016(2) 0.0028(2) 0.0008(2)
P2 0.0225(3) 0.0174(3) 0.0205(3) 0.0013(2) 0.0009(2) -0.0017(2)
C1 0.0211(11) 0.0259(12) 0.0314(13) 0.0028(10) -0.0016(9) 0.0071(9)
C2 0.0179(10) 0.0256(12) 0.0359(14) 0.0029(10) 0.0011(9) 0.0047(9)
C3 0.0255(12) 0.0238(11) 0.0348(14) 0.0005(10) 0.0076(10) 0.0043(9)
C4 0.0264(12) 0.0211(11) 0.0397(14) 0.0013(10) 0.0068(11) 0.0051(9)
C5 0.0266(12) 0.0256(12) 0.0314(13) 0.0066(10) 0.0032(10) 0.0059(10)
C6 0.0345(14) 0.0437(16) 0.0325(14) -0.0006(12) -0.0062(11) 0.0017(12)
C7 0.0245(12) 0.0311(13) 0.0476(17) 0.0050(12) 0.0039(11) -0.0011(10)
C8 0.0464(17) 0.0408(16) 0.0407(16) -0.0063(13) 0.0175(13) 0.0015(13)
C9 0.0470(17) 0.0222(13) 0.0545(19) 0.0015(12) 0.0072(14) 0.0016(12)
C10 0.0462(17) 0.0390(16) 0.0392(16) 0.0150(13) 0.0084(13) 0.0074(13)
C11 0.0253(12) 0.0293(12) 0.0289(13) -0.0007(10) -0.0064(10) -0.0015(10)
C12 0.0303(13) 0.0356(14) 0.0277(13) -0.0045(11) -0.0024(10) -0.0073(11)
C13 0.0256(12) 0.0287(13) 0.0329(13) -0.0073(10) -0.0012(10) -0.0034(10)
C14 0.0229(11) 0.0271(12) 0.0352(14) -0.0018(10) 0.0007(10) -0.0056(9)
C15 0.0181(11) 0.0282(12) 0.0345(13) -0.0043(10) -0.0019(9) -0.0038(9)
C16 0.0376(15) 0.0346(15) 0.0388(16) 0.0030(12) -0.0086(12) 0.0016(12)
C17 0.0483(17) 0.0515(18) 0.0276(14) -0.0033(13) 0.0023(12) -0.0110(15)
C18 0.0439(17) 0.0389(16) 0.0471(18) -0.0176(14) 0.0041(14) -0.0005(13)
C19 0.0394(16) 0.0296(14) 0.0522(18) 0.0022(13) 0.0084(13) -0.0069(12)
C20 0.0230(12) 0.0368(15) 0.0472(16) -0.0064(12) 0.0064(11) -0.0027(11)
C21 0.0246(11) 0.0178(10) 0.0199(11) 0.0026(8) 0.0020(9) -0.0013(8)
C22 0.0251(12) 0.0248(12) 0.0357(14) 0.0002(10) 0.0050(10) 0.0011(10)
C23 0.0382(16) 0.0434(17) 0.0508(18) 0.0057(14) 0.0178(14) 0.0075(13)
C24 0.0440(19) 0.055(2) 0.080(3) -0.0024(19) 0.0327(19) 0.0068(16)
C25 0.0272(15) 0.0445(19) 0.104(3) -0.009(2) 0.0091(18) 0.0073(14)
C26 0.0317(15) 0.0423(18) 0.076(2) -0.0007(16) -0.0112(16) 0.0083(13)
C27 0.0308(14) 0.0311(14) 0.0459(17) -0.0013(12) -0.0030(12) 0.0023(11)
C28 0.0251(11) 0.0259(12) 0.0216(11) -0.0020(9) 0.0056(9) -0.0002(9)
C29 0.0332(13) 0.0304(13) 0.0230(12) 0.0020(10) 0.0018(10) 0.0000(10)
C30 0.0411(15) 0.0401(15) 0.0245(13) 0.0002(11) -0.0023(11) -0.0014(12)
C31 0.0411(15) 0.0421(16) 0.0273(14) -0.0091(12) 0.0013(11) -0.0056(12)
C32 0.0422(15) 0.0285(13) 0.0314(14) -0.0083(11) 0.0108(12) -0.0016(11)
C33 0.0318(13) 0.0265(12) 0.0285(13) -0.0020(10) 0.0071(10) 0.0027(10)
C34 0.0259(11) 0.0201(11) 0.0227(11) 0.0023(9) 0.0016(9) -0.0005(9)
C35 0.0282(12) 0.0247(12) 0.0293(13) 0.0031(10) 0.0029(10) -0.0040(10)
C36 0.0293(13) 0.0339(14) 0.0370(15) 0.0050(11) 0.0103(11) -0.0034(11)
C37 0.0361(14) 0.0408(15) 0.0328(14) -0.0018(12) 0.0150(12) -0.0007(12)
C38 0.0395(15) 0.0367(15) 0.0299(14) -0.0070(11) 0.0070(11) -0.0044(12)
C39 0.0302(12) 0.0266(12) 0.0231(12) -0.0008(9) 0.0038(10) -0.0022(10)
C40 0.0252(11) 0.0212(11) 0.0222(11) 0.0005(9) 0.0024(9) -0.0036(9)
C41 0.0265(12) 0.0272(12) 0.0257(12) -0.0002(10) 0.0039(10) -0.0008(10)
C42 0.0280(12) 0.0389(15) 0.0282(13) -0.0006(11) -0.0008(10) -0.0003(11)
C43 0.0352(15) 0.0415(16) 0.0334(15) -0.0083(12) -0.0020(11) -0.0085(12)
C44 0.0479(17) 0.0265(14) 0.0478(18) -0.0067(12) -0.0037(14) -0.0093(12)
C45 0.0410(15) 0.0235(12) 0.0375(15) 0.0025(11) -0.0071(12) -0.0045(11)
C46 0.0241(11) 0.0207(11) 0.0271(12) 0.0037(9) 0.0015(9) -0.0014(9)
C47 0.0446(16) 0.0279(13) 0.0315(14) -0.0003(11) 0.0016(12) 0.0080(11)
C48 0.0406(15) 0.0289(14) 0.0457(17) 0.0023(12) 0.0068(13) 0.0105(12)
C49 0.0345(15) 0.0367(15) 0.0518(18) 0.0148(13) 0.0038(13) 0.0090(12)
C50 0.0531(19) 0.067(2) 0.0358(17) 0.0194(15) 0.0033(14) 0.0245(17)
C51 0.0421(16) 0.0478(17) 0.0300(14) 0.0098(12) 0.0065(12) 0.0154(13)
O1S 0.0672(17) 0.0702(18) 0.0542(15) 0.0026(13) 0.0165(13) -0.0088(14)
C1S 0.086(4) 0.162(6) 0.074(3) -0.014(4) 0.026(3) 0.015(4)
C2S 0.100(4) 0.088(3) 0.083(3) 0.028(3) 0.030(3) 0.024(3)
C3S 0.102(4) 0.089(3) 0.084(3) 0.036(3) 0.042(3) 0.018(3)
C4S 0.079(3) 0.063(3) 0.077(3) 0.005(2) 0.025(2) -0.008(2)

loop_
_atom_type_symbol
_atom_type_description
_atom_type_scat_dispersion_real
_atom_type_scat_dispersion_imag
_atom_type_scat_source
C C 0.0033 0.0016 'International Tables Vol C Tables 4.2.6.8 and 6.1.1.4'
H H 0.0000 0.0000 'International Tables Vol C Tables 4.2.6.8 and 6.1.1.4'
O O 0.0106 0.0060 'International Tables Vol C Tables 4.2.6.8 and 6.1.1.4'
P P 0.1023 0.0942 'International Tables Vol C Tables 4.2.6.8 and 6.1.1.4'
S S 0.1246 0.1234 'International Tables Vol C Tables 4.2.6.8 and 6.1.1.4'
Ce Ce -0.2486 2.6331 'International Tables Vol C Tables 4.2.6.8 and 6.1.1.4'

loop_
_geom_angle_atom_site_label_1
_geom_angle_atom_site_label_2
_geom_angle_atom_site_label_3
_geom_angle
_geom_angle_site_symmetry_1
_geom_angle_site_symmetry_3
_geom_angle_publ_flag
C1 Ce1 S1 81.46(5) . . ?
C1 Ce1 C4 47.46(7) . . ?
C1 Ce1 C5 28.89(7) . . ?
C1 Ce1 C11 175.00(8) . . ?
C1 Ce1 C12 146.38(8) . . ?
C1 Ce1 C13 129.05(7) . . ?
C2 Ce1 S1 109.15(5) . . ?
C2 Ce1 C1 29.01(7) . . ?
C2 Ce1 C3 29.18(7) . . ?
C2 Ce1 C4 47.64(7) . . ?
C2 Ce1 C5 47.75(7) . . ?
C2 Ce1 C11 146.54(8) . . ?
C2 Ce1 C12 121.75(8) . . ?
C2 Ce1 C13 117.56(7) . . ?
C3 Ce1 S1 126.05(5) . . ?
C3 Ce1 C1 47.79(7) . . ?
C3 Ce1 C4 28.78(7) . . ?
C3 Ce1 C5 47.62(7) . . ?
C3 Ce1 C11 127.26(8) . . ?
C3 Ce1 C12 98.64(8) . . ?
C3 Ce1 C13 88.67(7) . . ?
C4 Ce1 S1 105.73(6) . . ?
C5 Ce1 S1 79.56(5) . . ?
C5 Ce1 C4 28.72(7) . . ?
C5 Ce1 C11 150.25(7) . . ?
C5 Ce1 C12 130.36(8) . . ?
C11 Ce1 S1 103.43(6) . . ?
C11 Ce1 C4 129.08(8) . . ?
C11 Ce1 C12 28.76(8) . . ?
C12 Ce1 S1 128.63(6) . . ?
C12 Ce1 C4 103.34(8) . . ?
C13 Ce1 S1 119.19(6) . . ?
C13 Ce1 C4 81.59(8) . . ?
C13 Ce1 C5 104.60(8) . . ?
C13 Ce1 C11 47.68(7) . . ?
C13 Ce1 C12 28.86(8) . . ?
C14 Ce1 S1 89.98(6) . . ?
C14 Ce1 C1 131.72(7) . . ?
C14 Ce1 C2 137.32(7) . . ?
C14 Ce1 C3 109.23(8) . . ?
C14 Ce1 C4 91.09(7) . . ?
C14 Ce1 C5 102.84(8) . . ?
C14 Ce1 C11 48.13(7) . . ?
C14 Ce1 C12 47.99(8) . . ?
C14 Ce1 C13 29.27(8) . . ?
C14 Ce1 C15 29.47(7) . . ?
C15 Ce1 S1 80.99(5) . . ?
C15 Ce1 C1 153.81(8) . . ?
C15 Ce1 C2 165.49(7) . . ?
C15 Ce1 C3 136.32(7) . . ?
C15 Ce1 C4 120.52(7) . . ?
C15 Ce1 C5 127.74(7) . . ?
C15 Ce1 C11 28.99(7) . . ?
C15 Ce1 C12 47.72(8) . . ?
C15 Ce1 C13 48.06(7) . . ?
C21 Ce1 S1 67.09(5) . . ?
C21 Ce1 C1 94.95(7) . . ?
C21 Ce1 C2 97.61(7) . . ?
C21 Ce1 C3 124.86(7) . . ?
C21 Ce1 C4 141.95(7) . . ?
C21 Ce1 C5 119.43(7) . . ?
C21 Ce1 C11 87.98(7) . . ?
C21 Ce1 C12 109.75(7) . . ?
C21 Ce1 C13 135.56(7) . . ?
C21 Ce1 C14 125.07(7) . . ?
C21 Ce1 C15 95.94(7) . . ?
P1 S1 Ce1 84.02(3) . . ?
S1 P1 Ce1 58.87(2) . . ?
C21 P1 Ce1 50.78(8) . . ?
C21 P1 S1 109.31(8) . . ?
C21 P1 C22 115.17(12) . . ?
C21 P1 C28 116.96(11) . . ?
C22 P1 Ce1 123.66(9) . . ?
C22 P1 S1 107.21(9) . . ?
C22 P1 C28 100.29(11) . . ?
C28 P1 Ce1 135.82(8) . . ?
C28 P1 S1 107.09(8) . . ?
C21 P2 C34 109.82(11) . . ?
C21 P2 C40 115.39(11) . . ?
C21 P2 C46 119.33(11) . . ?
C34 P2 C46 102.68(11) . . ?
C40 P2 C34 103.97(11) . . ?
C40 P2 C46 103.92(11) . . ?
C2 C1 Ce1 75.26(13) . . ?
C2 C1 C5 108.3(2) . . ?
C2 C1 C6 125.6(2) . . ?
C5 C1 Ce1 76.40(14) . . ?
C5 C1 C6 125.7(2) . . ?
C6 C1 Ce1 120.10(16) . . ?
C1 C2 Ce1 75.72(13) . . ?
C1 C2 C3 107.7(2) . . ?
C1 C2 C7 125.3(2) . . ?
C3 C2 Ce1 75.64(14) . . ?
C3 C2 C7 126.5(2) . . ?
C7 C2 Ce1 121.15(16) . . ?
C2 C3 Ce1 75.19(13) . . ?
C2 C3 C8 125.2(2) . . ?
C4 C3 Ce1 77.27(14) . . ?
C4 C3 C2 108.1(2) . . ?
C4 C3 C8 126.2(2) . . ?
C8 C3 Ce1 119.58(18) . . ?
C3 C4 Ce1 73.95(14) . . ?
C3 C4 C5 107.9(2) . . ?
C3 C4 C9 125.7(2) . . ?
C5 C4 Ce1 74.83(14) . . ?
C5 C4 C9 124.8(2) . . ?
C9 C4 Ce1 128.51(18) . . ?
C1 C5 Ce1 74.71(13) . . ?
C1 C5 C4 108.0(2) . . ?
C1 C5 C10 125.7(3) . . ?
C4 C5 Ce1 76.45(14) . . ?
C4 C5 C10 125.9(2) . . ?
C10 C5 Ce1 120.66(17) . . ?
C12 C11 Ce1 76.02(14) . . ?
C12 C11 C16 125.6(3) . . ?
C15 C11 Ce1 73.89(13) . . ?
C15 C11 C12 108.0(2) . . ?
C15 C11 C16 125.9(2) . . ?
C16 C11 Ce1 122.15(17) . . ?
C11 C12 Ce1 75.22(14) . . ?
C11 C12 C13 108.1(2) . . ?
C11 C12 C17 126.8(3) . . ?
C13 C12 Ce1 74.51(14) . . ?
C13 C12 C17 124.3(3) . . ?
C17 C12 Ce1 124.47(18) . . ?
C12 C13 Ce1 76.63(14) . . ?
C12 C13 C18 123.3(3) . . ?
C14 C13 Ce1 73.06(14) . . ?
C14 C13 C12 107.8(2) . . ?
C14 C13 C18 127.1(3) . . ?
C18 C13 Ce1 128.16(18) . . ?
C13 C14 Ce1 77.66(14) . . ?
C13 C14 C15 108.1(2) . . ?
C13 C14 C19 126.1(2) . . ?
C15 C14 Ce1 76.61(13) . . ?
C15 C14 C19 125.7(2) . . ?
C19 C14 Ce1 114.51(17) . . ?
C11 C15 Ce1 77.12(14) . . ?
C11 C15 C14 107.9(2) . . ?
C11 C15 C20 126.4(2) . . ?
C14 C15 Ce1 73.92(13) . . ?
C14 C15 C20 125.1(2) . . ?
C20 C15 Ce1 121.67(16) . . ?
P1 C21 Ce1 99.08(10) . . ?
P2 C21 Ce1 131.54(12) . . ?
P2 C21 P1 128.80(14) . . ?
C23 C22 P1 120.5(2) . . ?
C27 C22 P1 120.3(2) . . ?
C27 C22 C23 119.2(3) . . ?
C22 C23 C24 119.7(3) . . ?
C25 C24 C23 120.5(3) . . ?
C26 C25 C24 119.8(3) . . ?
C25 C26 C27 120.3(3) . . ?
C22 C27 C26 120.4(3) . . ?
C29 C28 P1 122.11(19) . . ?
C29 C28 C33 118.4(2) . . ?
C33 C28 P1 119.51(19) . . ?
C28 C29 C30 120.5(2) . . ?
C31 C30 C29 120.4(3) . . ?
C30 C31 C32 119.8(3) . . ?
C31 C32 C33 120.2(3) . . ?
C32 C33 C28 120.7(2) . . ?
C35 C34 P2 121.13(18) . . ?
C35 C34 C39 119.3(2) . . ?
C39 C34 P2 119.55(18) . . ?
C36 C35 C34 120.7(2) . . ?
C37 C36 C35 120.0(2) . . ?
C36 C37 C38 120.1(2) . . ?
C37 C38 C39 120.3(3) . . ?
C38 C39 C34 119.6(2) . . ?
C41 C40 P2 116.35(18) . . ?
C45 C40 P2 124.90(19) . . ?
C45 C40 C41 118.7(2) . . ?
C42 C41 C40 120.8(2) . . ?
C43 C42 C41 120.1(3) . . ?
C44 C43 C42 119.9(3) . . ?
C43 C44 C45 120.4(3) . . ?
C40 C45 C44 120.1(3) . . ?
C47 C46 P2 119.91(19) . . ?
C51 C46 P2 122.1(2) . . ?
C51 C46 C47 117.9(2) . . ?
C48 C47 C46 121.0(3) . . ?
C49 C48 C47 120.4(3) . . ?
C48 C49 C50 119.5(3) . . ?
C49 C50 C51 120.5(3) . . ?
C46 C51 C50 120.6(3) . . ?
C3S O1S C2S 115.7(3) . . ?
O1S C2S C1S 114.9(4) . . ?
O1S C3S C4S 111.8(4) . . ?

loop_
_geom_bond_atom_site_label_1
_geom_bond_atom_site_label_2
_geom_bond_distance
_geom_bond_site_symmetry_2
_geom_bond_publ_flag
Ce1 S1 2.8775(6) . ?
Ce1 C1 2.824(2) . ?
Ce1 C2 2.818(2) . ?
Ce1 C3 2.824(2) . ?
Ce1 C4 2.866(2) . ?
Ce1 C5 2.845(2) . ?
Ce1 C11 2.852(2) . ?
Ce1 C12 2.862(3) . ?
Ce1 C13 2.835(2) . ?
Ce1 C14 2.776(2) . ?
Ce1 C15 2.810(2) . ?
Ce1 C21 2.623(2) . ?
S1 P1 2.0282(8) . ?
P1 C21 1.700(2) . ?
P1 C22 1.824(3) . ?
P1 C28 1.835(2) . ?
P2 C21 1.675(2) . ?
P2 C34 1.824(2) . ?
P2 C40 1.820(2) . ?
P2 C46 1.836(2) . ?
C1 C2 1.413(4) . ?
C1 C5 1.414(4) . ?
C1 C6 1.499(4) . ?
C2 C3 1.421(4) . ?
C2 C7 1.507(3) . ?
C3 C4 1.415(4) . ?
C3 C8 1.501(4) . ?
C4 C5 1.416(4) . ?
C4 C9 1.501(4) . ?
C5 C10 1.506(4) . ?
C11 C12 1.419(4) . ?
C11 C15 1.418(4) . ?
C11 C16 1.504(4) . ?
C12 C13 1.420(4) . ?
C12 C17 1.497(4) . ?
C13 C14 1.419(4) . ?
C13 C18 1.501(4) . ?
C14 C15 1.421(4) . ?
C14 C19 1.507(4) . ?
C15 C20 1.505(4) . ?
C22 C23 1.390(4) . ?
C22 C27 1.385(4) . ?
C23 C24 1.390(4) . ?
C24 C25 1.383(5) . ?
C25 C26 1.366(5) . ?
C26 C27 1.391(4) . ?
C28 C29 1.392(3) . ?
C28 C33 1.400(3) . ?
C29 C30 1.395(4) . ?
C30 C31 1.377(4) . ?
C31 C32 1.383(4) . ?
C32 C33 1.388(4) . ?
C34 C35 1.394(3) . ?
C34 C39 1.401(3) . ?
C35 C36 1.389(4) . ?
C36 C37 1.379(4) . ?
C37 C38 1.392(4) . ?
C38 C39 1.396(4) . ?
C40 C41 1.392(3) . ?
C40 C45 1.391(3) . ?
C41 C42 1.383(3) . ?
C42 C43 1.380(4) . ?
C43 C44 1.376(4) . ?
C44 C45 1.394(4) . ?
C46 C47 1.396(4) . ?
C46 C51 1.383(4) . ?
C47 C48 1.381(4) . ?
C48 C49 1.370(4) . ?
C49 C50 1.374(4) . ?
C50 C51 1.391(4) . ?
O1S C2S 1.400(5) . ?
O1S C3S 1.383(5) . ?
C1S C2S 1.412(6) . ?
C3S C4S 1.467(6) . ?
